data_2017974
loop_
_publ_author_name
'Moreno-Fuquen, Rodolfo'
'Tenorio, Juan C.'
'Ellena, Javier'
'De Simone, Carlos A.'
'Ribeiro, Leandro'

_publ_section_title
;
 4-(2,5-Dioxo-2,5-dihydro-1<i>H</i>-pyrrol-1-yl)benzoic acid: X-ray and
 DFT-calculated structure
;
_journal_coeditor_code EM3036
_journal_issue 2
_journal_name_full 'Acta Crystallographica Section C'
_journal_page_first o67
_journal_page_last o70
_journal_paper_doi 10.1107/S0108270111002265
_journal_volume 67
_journal_year 2011
_chemical_formula_iupac 'C11 H7 N O4'
_chemical_formula_moiety 'C11 H7 N O4'
_chemical_formula_sum 'C11 H7 N O4'
_chemical_formula_weight 217.18
_chemical_melting_point 361.0(10)
_chemical_name_systematic
;
4-(2,5-dioxo-2,5-dihydro-1<i>H</i>-pyrrol-1-yl)benzoic acid
;
_space_group_IT_number 19
_symmetry_cell_setting orthorhombic
_symmetry_space_group_name_Hall 'P 2ac 2ab'
_symmetry_space_group_name_H-M 'P 21 21 21'
_atom_sites_solution_hydrogens geom
_atom_sites_solution_primary direct
_atom_sites_solution_secondary difmap
_audit_creation_method SHELXL-97
_cell_angle_alpha 90.00
_cell_angle_beta 90.00
_cell_angle_gamma 90.00
_cell_formula_units_Z 4
_cell_length_a 7.3326(5)
_cell_length_b 9.8832(5)
_cell_length_c 13.3922(11)
_cell_measurement_reflns_used 3141
_cell_measurement_temperature 294
_cell_measurement_theta_max 27.49
_cell_measurement_theta_min 2.91
_cell_volume 970.53(11)
_computing_cell_refinement 'SCALEPACK (Otwinowski & Minor, 1997)'
_computing_data_collection 'COLLECT (Nonius, 2000)'
_computing_data_reduction 'DENZO and SCALEPACK (Otwinowski & Minor, 1997)'
_computing_molecular_graphics 'ORTEP-3 for Windows (Farrugia, 1997) and Mercury (Macrae <i>et al.</i>, 2006)'
_computing_publication_material 'WinGX (Farrugia, 1999)'
_computing_structure_refinement 'SHELXL97 (Sheldrick, 2008)'
_computing_structure_solution 'SHELXS97 (Sheldrick, 2008)'
_diffrn_ambient_temperature 294
_diffrn_measured_fraction_theta_full 0.991
_diffrn_measured_fraction_theta_max 0.985
_diffrn_measurement_device '95mm CCD camera on \k-goniostat'
_diffrn_measurement_device_type KappaCCD
_diffrn_measurement_method 'CCD rotation images, thick slices'
_diffrn_radiation_monochromator graphite
_diffrn_radiation_source 'fine-focus sealed tube'
_diffrn_radiation_type MoK\a
_diffrn_radiation_wavelength 0.71073
_diffrn_reflns_av_R_equivalents 0.063
_diffrn_reflns_av_sigmaI/netI 0.047
_diffrn_reflns_limit_h_max 9
_diffrn_reflns_limit_h_min -8
_diffrn_reflns_limit_k_max 12
_diffrn_reflns_limit_k_min -12
_diffrn_reflns_limit_l_max 16
_diffrn_reflns_limit_l_min -17
_diffrn_reflns_number 6051
_diffrn_reflns_theta_full 25.00
_diffrn_reflns_theta_max 27.46
_diffrn_reflns_theta_min 3.17
_diffrn_standards_decay_% 0
_diffrn_standards_interval_time 0
_diffrn_standards_number 0
_exptl_absorpt_coefficient_mu 0.116
_exptl_absorpt_correction_type none
_exptl_crystal_colour pale-yellow
_exptl_crystal_density_diffrn 1.486
_exptl_crystal_density_method 'not measured'
_exptl_crystal_description prisms
_exptl_crystal_F_000 448
_exptl_crystal_size_max 0.18
_exptl_crystal_size_mid 0.13
_exptl_crystal_size_min 0.10
_refine_diff_density_max 0.194
_refine_diff_density_min -0.207
_refine_ls_extinction_method none
_refine_ls_goodness_of_fit_ref 1.128
_refine_ls_hydrogen_treatment constr
_refine_ls_matrix_type full
_refine_ls_number_parameters 145
_refine_ls_number_reflns 1278
_refine_ls_number_restraints 0
_refine_ls_restrained_S_all 1.128
_refine_ls_R_factor_all 0.084
_refine_ls_R_factor_gt 0.049
_refine_ls_shift/su_max 0.000
_refine_ls_shift/su_mean 0.000
_refine_ls_structure_factor_coef Fsqd
_refine_ls_weighting_details 'calc w=1/[\s^2^(Fo^2^)+(0.0644P)^2^+0.0425P] where P=(Fo^2^+2Fc^2^)/3'
_refine_ls_weighting_scheme calc
_refine_ls_wR_factor_gt 0.109
_refine_ls_wR_factor_ref 0.128
_reflns_number_gt 895
_reflns_number_total 1278
_reflns_threshold_expression I>2\s(I)
_cod_data_source_file em3036.cif
_cod_data_source_block I
_cod_database_code 2017974
_cod_database_fobs_code 2017974

loop_
_symmetry_equiv_pos_as_xyz
'x, y, z'
'-x+1/2, -y, z+1/2'
'x+1/2, -y+1/2, -z'
'-x, y+1/2, -z+1/2'

loop_
_atom_site_type_symbol
_atom_site_label
_atom_site_fract_x
_atom_site_fract_y
_atom_site_fract_z
_atom_site_U_iso_or_equiv
_atom_site_adp_type
_atom_site_calc_flag
_atom_site_refinement_flags
_atom_site_occupancy
_atom_site_disorder_assembly
_atom_site_disorder_group
O O1 0.7660(3) 0.2398(3) 0.97977(17) 0.0591(6) Uani d . 1 . .
O O2 0.5223(3) 0.1942(3) 0.88701(19) 0.0612(7) Uani d . 1 . .
H H2 0.4692 0.2131 0.9391 0.092 Uiso calc R 1 . .
O O3 1.3783(4) 0.0171(3) 0.6183(2) 0.0773(9) Uani d . 1 . .
O O4 0.8918(4) 0.1485(3) 0.4308(2) 0.0784(8) Uani d . 1 . .
N N1 1.1066(3) 0.0912(2) 0.55032(19) 0.0486(6) Uani d . 1 . .
C C1 0.7010(4) 0.2050(3) 0.9006(3) 0.0482(8) Uani d . 1 . .
C C2 0.8062(4) 0.1723(3) 0.8095(2) 0.0435(7) Uani d . 1 . .
C C3 0.7299(4) 0.0990(3) 0.7323(3) 0.0515(8) Uani d . 1 . .
H H3 0.6100 0.0691 0.7376 0.062 Uiso calc R 1 . .
C C4 0.8283(4) 0.0696(3) 0.6478(3) 0.0513(8) Uani d . 1 . .
H H4 0.7765 0.0187 0.5968 0.062 Uiso calc R 1 . .
C C5 1.0061(4) 0.1167(3) 0.6394(2) 0.0465(7) Uani d . 1 . .
C C6 1.0854(4) 0.1896(3) 0.7166(3) 0.0505(8) Uani d . 1 . .
H H6 1.2047 0.2205 0.7108 0.061 Uiso calc R 1 . .
C C7 0.9863(4) 0.2159(3) 0.8017(3) 0.0494(8) Uani d . 1 . .
H H7 1.0398 0.2630 0.8542 0.059 Uiso calc R 1 . .
C C8 1.0436(5) 0.1128(3) 0.4524(3) 0.0565(9) Uani d . 1 . .
C C9 1.2005(6) 0.0837(3) 0.3871(3) 0.0685(11) Uani d . 1 . .
H H9 1.1991 0.0882 0.3177 0.082 Uiso calc R 1 . .
C C10 1.3412(6) 0.0508(4) 0.4410(4) 0.0715(11) Uani d . 1 . .
H H10 1.4567 0.0306 0.4165 0.086 Uiso calc R 1 . .
C C11 1.2885(5) 0.0505(3) 0.5466(3) 0.0559(8) Uani d . 1 . .

loop_
_atom_site_aniso_label
_atom_site_aniso_U_11
_atom_site_aniso_U_22
_atom_site_aniso_U_33
_atom_site_aniso_U_12
_atom_site_aniso_U_13
_atom_site_aniso_U_23
O1 0.0516(13) 0.0840(14) 0.0416(13) 0.0015(12) -0.0062(10) -0.0078(12)
O2 0.0425(11) 0.0877(16) 0.0535(15) -0.0054(12) 0.0030(11) -0.0186(13)
O3 0.0540(15) 0.0934(19) 0.085(2) 0.0122(14) -0.0166(15) -0.0259(17)
O4 0.0872(19) 0.0975(19) 0.0507(16) 0.0296(17) -0.0090(16) 0.0009(14)
N1 0.0446(14) 0.0603(15) 0.0409(15) 0.0026(13) 0.0018(12) -0.0028(13)
C1 0.0433(16) 0.0540(16) 0.047(2) -0.0028(14) -0.0039(14) 0.0002(14)
C2 0.0435(15) 0.0519(15) 0.0351(16) -0.0003(14) -0.0038(13) -0.0014(13)
C3 0.0421(16) 0.0652(18) 0.047(2) -0.0076(15) -0.0012(15) -0.0065(15)
C4 0.0466(16) 0.0628(18) 0.0444(18) -0.0049(15) -0.0045(15) -0.0100(15)
C5 0.0444(16) 0.0536(16) 0.0415(19) 0.0017(15) -0.0016(15) -0.0010(14)
C6 0.0438(15) 0.0614(17) 0.046(2) -0.0064(15) -0.0022(15) 0.0000(15)
C7 0.0441(16) 0.0585(17) 0.0456(19) -0.0070(15) -0.0024(14) -0.0049(14)
C8 0.069(2) 0.0521(17) 0.048(2) 0.0035(16) -0.0021(18) 0.0009(16)
C9 0.093(3) 0.057(2) 0.055(2) -0.008(2) 0.023(2) -0.0044(17)
C10 0.065(2) 0.072(2) 0.077(3) -0.009(2) 0.024(2) -0.021(2)
C11 0.0484(18) 0.0574(17) 0.062(2) -0.0018(15) 0.0001(17) -0.0149(17)

loop_
_atom_type_symbol
_atom_type_description
_atom_type_scat_dispersion_real
_atom_type_scat_dispersion_imag
_atom_type_scat_source
C C 0.0033 0.0016 'International Tables Vol C Tables 4.2.6.8 and 6.1.1.4'
H H 0.0000 0.0000 'International Tables Vol C Tables 4.2.6.8 and 6.1.1.4'
O O 0.0106 0.0060 'International Tables Vol C Tables 4.2.6.8 and 6.1.1.4'
N N 0.0061 0.0033 'International Tables Vol C Tables 4.2.6.8 and 6.1.1.4'
Cl Cl 0.1484 0.1585 'International Tables Vol C Tables 4.2.6.8 and 6.1.1.4'

loop_
_geom_angle_atom_site_label_1
_geom_angle_atom_site_label_2
_geom_angle_atom_site_label_3
_geom_angle_site_symmetry_1
_geom_angle_site_symmetry_3
_geom_angle
_geom_angle_publ_flag
C1 O2 H2 . . 109.5 ?
C11 N1 C8 . . 109.0(3) ?
C11 N1 C5 . . 125.2(3) ?
C8 N1 C5 . . 125.7(3) ?
O1 C1 O2 . . 122.1(3) ?
O1 C1 C2 . . 125.3(3) ?
O2 C1 C2 . . 112.6(3) ?
C3 C2 C7 . . 119.4(3) ?
C3 C2 C1 . . 121.4(3) ?
C7 C2 C1 . . 119.3(3) ?
C4 C3 C2 . . 121.0(3) ?
C4 C3 H3 . . 119.5 ?
C2 C3 H3 . . 119.5 ?
C3 C4 C5 . . 119.3(3) ?
C3 C4 H4 . . 120.4 ?
C5 C4 H4 . . 120.4 ?
C6 C5 C4 . . 120.5(3) ?
C6 C5 N1 . . 119.9(3) ?
C4 C5 N1 . . 119.6(3) ?
C7 C6 C5 . . 119.6(3) ?
C7 C6 H6 . . 120.2 ?
C5 C6 H6 . . 120.2 ?
C6 C7 C2 . . 120.3(3) ?
C6 C7 H7 . . 119.9 ?
C2 C7 H7 . . 119.9 ?
O4 C8 N1 . . 124.9(3) ?
O4 C8 C9 . . 129.6(4) ?
N1 C8 C9 . . 105.5(3) ?
C10 C9 C8 . . 109.8(4) ?
C10 C9 H9 . . 125.1 ?
C8 C9 H9 . . 125.1 ?
C9 C10 C11 . . 109.1(4) ?
C9 C10 H10 . . 125.4 ?
C11 C10 H10 . . 125.4 ?
O3 C11 N1 . . 124.8(3) ?
O3 C11 C10 . . 128.5(4) ?
N1 C11 C10 . . 106.6(3) ?

loop_
_geom_bond_atom_site_label_1
_geom_bond_atom_site_label_2
_geom_bond_site_symmetry_2
_geom_bond_distance
_geom_bond_publ_flag
O1 C1 . 1.212(4) ?
O2 C1 . 1.327(4) ?
O2 H2 . 0.8200 ?
O3 C11 . 1.210(5) ?
O4 C8 . 1.202(4) ?
N1 C11 . 1.394(4) ?
N1 C8 . 1.407(4) ?
N1 C5 . 1.424(4) ?
C1 C2 . 1.480(5) ?
C2 C3 . 1.381(4) ?
C2 C7 . 1.392(4) ?
C3 C4 . 1.373(4) ?
C3 H3 . 0.9300 ?
C4 C5 . 1.389(4) ?
C4 H4 . 0.9300 ?
C5 C6 . 1.388(4) ?
C6 C7 . 1.377(4) ?
C6 H6 . 0.9300 ?
C7 H7 . 0.9300 ?
C8 C9 . 1.474(6) ?
C9 C10 . 1.301(6) ?
C9 H9 . 0.9300 ?
C10 C11 . 1.466(6) ?
C10 H10 . 0.9300 ?

loop_
_geom_hbond_atom_site_label_D
_geom_hbond_atom_site_label_H
_geom_hbond_atom_site_label_A
_geom_hbond_site_symmetry_A
_geom_hbond_distance_DH
_geom_hbond_distance_HA
_geom_hbond_distance_DA
_geom_hbond_angle_DHA
O2 H2 O1 3_457 0.82 1.90 2.672(3) 156.0
C3 H3 O3 1_455 0.93 2.39 3.103(4) 133.6
C6 H6 O4 3_556 0.93 2.68 3.392(4) 134.4

loop_
_geom_torsion_atom_site_label_1
_geom_torsion_atom_site_label_2
_geom_torsion_atom_site_label_3
_geom_torsion_atom_site_label_4
_geom_torsion_site_symmetry_1
_geom_torsion_site_symmetry_2
_geom_torsion_site_symmetry_3
_geom_torsion_site_symmetry_4
_geom_torsion
_geom_torsion_publ_flag
O1 C1 C2 C3 . . . . 161.9(3) ?
O2 C1 C2 C3 . . . . -19.1(4) ?
O1 C1 C2 C7 . . . . -17.8(5) ?
O2 C1 C2 C7 . . . . 161.2(3) ?
C7 C2 C3 C4 . . . . -0.6(5) ?
C1 C2 C3 C4 . . . . 179.7(3) ?
C2 C3 C4 C5 . . . . -1.2(5) ?
C3 C4 C5 C6 . . . . 1.7(5) ?
C3 C4 C5 N1 . . . . -177.5(3) ?
C11 N1 C5 C6 . . . . 43.8(4) ?
C8 N1 C5 C6 . . . . -131.0(3) ?
C11 N1 C5 C4 . . . . -137.0(3) ?
C8 N1 C5 C4 . . . . 48.2(4) ?
C4 C5 C6 C7 . . . . -0.4(5) ?
N1 C5 C6 C7 . . . . 178.8(3) ?
C5 C6 C7 C2 . . . . -1.4(5) ?
C3 C2 C7 C6 . . . . 1.9(5) ?
C1 C2 C7 C6 . . . . -178.4(3) ?
C11 N1 C8 O4 . . . . 179.9(3) ?
C5 N1 C8 O4 . . . . -4.6(5) ?
C11 N1 C8 C9 . . . . -0.5(3) ?
C5 N1 C8 C9 . . . . 175.0(3) ?
O4 C8 C9 C10 . . . . 178.6(4) ?
N1 C8 C9 C10 . . . . -0.9(4) ?
C8 C9 C10 C11 . . . . 1.9(4) ?
C8 N1 C11 O3 . . . . -175.8(3) ?
C5 N1 C11 O3 . . . . 8.7(5) ?
C8 N1 C11 C10 . . . . 1.6(3) ?
C5 N1 C11 C10 . . . . -174.0(3) ?
C9 C10 C11 O3 . . . . 175.0(4) ?
C9 C10 C11 N1 . . . . -2.2(4) ?

loop_
_cod_related_entry_id
_cod_related_entry_database
_cod_related_entry_code
1 ChemSpider 78416
